data_4072112
loop_
_publ_author_name
'Piesik, Dirk F.-J.'
'Range, Sven'
'Harder, Sjoerd'

_publ_contact_author 'Sjoerd Harder'
_publ_section_title
;
 Bimetallic Calcium and Zinc Complexes with Bridged \b-Diketiminate
 Ligands: Investigations on Epoxide/CO2Copolymerization
;
_journal_issue 23
_journal_name_full Organometallics
_journal_page_first 6178
_journal_paper_doi 10.1021/om800597f
_journal_volume 27
_journal_year 2008
_chemical_formula_sum 'C30 H52 Ca N3 O Si2'
_chemical_formula_weight 567.01
_chemical_name_common {1,4-[(DIPP-NC(Me)CHC(Me)-N]2-C6H4}Ca2[N(TMS)2]2(THF)2
_chemical_name_systematic
;
 ?
;
_space_group_IT_number 56
_symmetry_cell_setting orthorhombic
_symmetry_space_group_name_Hall '-P 2ab 2ac'
_symmetry_space_group_name_H-M 'P c c n'
_atom_sites_solution_hydrogens geom
_atom_sites_solution_primary direct
_atom_sites_solution_secondary difmap
_audit_creation_method SHELXL-97
_cell_angle_alpha 90.00
_cell_angle_beta 90.00
_cell_angle_gamma 90.00
_cell_formula_units_Z 8
_cell_length_a 34.0276(9)
_cell_length_b 10.3059(3)
_cell_length_c 19.5596(5)
_cell_measurement_temperature 203(2)
_cell_volume 6859.3(3)
_computing_structure_refinement 'SHELXL-97 (Sheldrick, 1997)'
_diffrn_ambient_temperature 203(2)
_diffrn_measured_fraction_theta_full 0.999
_diffrn_measured_fraction_theta_max 0.999
_diffrn_radiation_monochromator graphite
_diffrn_radiation_source 'fine-focus sealed tube'
_diffrn_radiation_type MoK\a
_diffrn_radiation_wavelength 0.71073
_diffrn_reflns_av_R_equivalents 0.0753
_diffrn_reflns_av_sigmaI/netI 0.0619
_diffrn_reflns_limit_h_max 33
_diffrn_reflns_limit_h_min -40
_diffrn_reflns_limit_k_max 12
_diffrn_reflns_limit_k_min -9
_diffrn_reflns_limit_l_max 23
_diffrn_reflns_limit_l_min -23
_diffrn_reflns_number 49558
_diffrn_reflns_theta_full 25.35
_diffrn_reflns_theta_max 25.35
_diffrn_reflns_theta_min 1.20
_exptl_absorpt_coefficient_mu 0.277
_exptl_absorpt_correction_T_max 0.9728
_exptl_absorpt_correction_T_min 0.9214
_exptl_crystal_density_diffrn 1.098
_exptl_crystal_density_method 'not measured'
_exptl_crystal_F_000 2472
_exptl_crystal_size_max 0.30
_exptl_crystal_size_mid 0.30
_exptl_crystal_size_min 0.10
_refine_diff_density_max 0.253
_refine_diff_density_min -0.336
_refine_diff_density_rms 0.061
_refine_ls_extinction_method none
_refine_ls_goodness_of_fit_ref 1.029
_refine_ls_hydrogen_treatment mixed
_refine_ls_matrix_type full
_refine_ls_number_parameters 474
_refine_ls_number_reflns 6281
_refine_ls_number_restraints 0
_refine_ls_restrained_S_all 1.029
_refine_ls_R_factor_all 0.0897
_refine_ls_R_factor_gt 0.0495
_refine_ls_shift/su_max 0.001
_refine_ls_shift/su_mean 0.000
_refine_ls_structure_factor_coef Fsqd
_refine_ls_weighting_details 'calc w=1/[\s^2^(Fo^2^)+(0.0802P)^2^+0.0000P] where P=(Fo^2^+2Fc^2^)/3'
_refine_ls_weighting_scheme calc
_refine_ls_wR_factor_gt 0.1220
_refine_ls_wR_factor_ref 0.1470
_reflns_number_gt 4038
_reflns_number_total 6281
_reflns_threshold_expression >2sigma(I)
_cod_data_source_file om800597f_si_001.cif
_cod_data_source_block hasj74
_cod_original_sg_symbol_H-M Pccn
_cod_database_code 4072112

loop_
_symmetry_equiv_pos_as_xyz
'x, y, z'
'-x+1/2, -y+1/2, z'
'-x, y+1/2, -z+1/2'
'x+1/2, -y, -z+1/2'
'-x, -y, -z'
'x-1/2, y-1/2, -z'
'x, -y-1/2, z-1/2'
'-x-1/2, y, z-1/2'

loop_
_atom_site_label
_atom_site_type_symbol
_atom_site_fract_x
_atom_site_fract_y
_atom_site_fract_z
_atom_site_U_iso_or_equiv
_atom_site_adp_type
_atom_site_occupancy
_atom_site_symmetry_multiplicity
_atom_site_calc_flag
_atom_site_refinement_flags
Ca Ca 0.141407(15) 0.37710(5) 0.14993(2) 0.03249(19) Uani 1 1 d .
N1 N 0.18583(6) 0.4264(2) 0.06041(10) 0.0325(5) Uani 1 1 d .
N2 N 0.10116(6) 0.5134(2) 0.08322(10) 0.0352(5) Uani 1 1 d .
N3 N 0.15602(6) 0.4247(2) 0.26198(10) 0.0408(6) Uani 1 1 d .
O1 O 0.14425(6) 0.15218(18) 0.12731(9) 0.0459(5) Uani 1 1 d .
C1 C 0.22041(11) 0.5822(4) -0.0158(2) 0.0525(9) Uani 1 1 d .
C2 C 0.18417(8) 0.5304(3) 0.01986(12) 0.0353(6) Uani 1 1 d .
C3 C 0.15005(8) 0.6041(3) 0.00889(14) 0.0391(7) Uani 1 1 d .
C4 C 0.11176(8) 0.5938(3) 0.03346(13) 0.0371(7) Uani 1 1 d .
C5 C 0.08181(11) 0.6816(4) -0.00006(19) 0.0520(9) Uani 1 1 d .
C6 C 0.23495(7) 0.2947(3) 0.11922(12) 0.0337(6) Uani 1 1 d .
C7 C 0.21873(7) 0.3424(2) 0.05800(12) 0.0318(6) Uani 1 1 d .
C8 C 0.23465(8) 0.2941(3) -0.00241(14) 0.0365(7) Uani 1 1 d .
C9 C 0.06219(8) 0.5138(3) 0.11061(13) 0.0372(7) Uani 1 1 d .
C10 C 0.03801(8) 0.4045(3) 0.09901(13) 0.0389(7) Uani 1 1 d .
C11 C 0.00217(9) 0.3976(3) 0.13315(16) 0.0485(8) Uani 1 1 d .
C12 C -0.00970(10) 0.4934(4) 0.17723(16) 0.0528(9) Uani 1 1 d .
C13 C 0.01362(9) 0.5995(4) 0.18787(16) 0.0505(8) Uani 1 1 d .
C14 C 0.05001(8) 0.6130(3) 0.15572(13) 0.0401(7) Uani 1 1 d .
C15 C 0.04973(10) 0.3002(3) 0.04851(15) 0.0467(8) Uani 1 1 d .
C16 C 0.03119(14) 0.1688(4) 0.0614(3) 0.0756(11) Uani 1 1 d .
C17 C 0.04135(13) 0.3437(4) -0.02431(18) 0.0597(9) Uani 1 1 d .
C18 C 0.07470(10) 0.7324(3) 0.17049(16) 0.0474(8) Uani 1 1 d .
C19 C 0.05266(14) 0.8580(4) 0.1534(2) 0.0651(10) Uani 1 1 d .
C20 C 0.08869(13) 0.7342(4) 0.24419(19) 0.0616(9) Uani 1 1 d .
C21 C 0.20375(10) 0.6275(3) 0.20250(19) 0.0723(10) Uani 1 1 d .
H21A H 0.1800 0.6723 0.1885 0.108 Uiso 1 1 calc R
H21B H 0.2127 0.5717 0.1657 0.108 Uiso 1 1 calc R
H21C H 0.2240 0.6905 0.2131 0.108 Uiso 1 1 calc R
C22 C 0.23982(12) 0.4432(5) 0.3042(2) 0.0705(11) Uani 1 1 d .
C23 C 0.18464(17) 0.6423(6) 0.3527(3) 0.0929(16) Uani 1 1 d .
C24 C 0.14708(11) 0.2204(4) 0.36870(17) 0.0774(11) Uani 1 1 d .
H24A H 0.1679 0.2575 0.3964 0.116 Uiso 1 1 calc R
H24B H 0.1579 0.1537 0.3392 0.116 Uiso 1 1 calc R
H24C H 0.1272 0.1825 0.3982 0.116 Uiso 1 1 calc R
C25 C 0.08457(12) 0.2718(5) 0.2632(2) 0.0640(10) Uani 1 1 d .
C26 C 0.09780(12) 0.4600(4) 0.37665(17) 0.0841(12) Uani 1 1 d .
H26A H 0.0854 0.5299 0.3514 0.126 Uiso 1 1 calc R
H26B H 0.1164 0.4959 0.4091 0.126 Uiso 1 1 calc R
H26C H 0.0779 0.4109 0.4010 0.126 Uiso 1 1 calc R
C27 C 0.14296(10) 0.0975(3) 0.05926(16) 0.0609(9) Uani 1 1 d .
H27A H 0.1164 0.0670 0.0486 0.079 Uiso 1 1 calc R
H27B H 0.1506 0.1627 0.0253 0.079 Uiso 1 1 calc R
C28 C 0.17012(15) -0.0088(5) 0.0587(3) 0.1205(18) Uani 1 1 d .
H28A H 0.1944 0.0168 0.0353 0.157 Uiso 1 1 calc R
H28B H 0.1587 -0.0826 0.0341 0.157 Uiso 1 1 calc R
C29 C 0.17865(15) -0.0451(4) 0.1280(3) 0.1098(16) Uani 1 1 d .
H29A H 0.2071 -0.0529 0.1348 0.143 Uiso 1 1 calc R
H29B H 0.1664 -0.1286 0.1389 0.143 Uiso 1 1 calc R
C30 C 0.16239(10) 0.0589(3) 0.17250(18) 0.0688(10) Uani 1 1 d .
H30A H 0.1429 0.0230 0.2042 0.089 Uiso 1 1 calc R
H30B H 0.1834 0.0999 0.1991 0.089 Uiso 1 1 calc R
Si1 Si 0.19322(2) 0.52684(8) 0.28011(4) 0.0478(3) Uani 1 1 d .
Si2 Si 0.12437(2) 0.34992(8) 0.31535(4) 0.0475(3) Uani 1 1 d .
H1A H 0.2196(8) 0.676(3) -0.0172(14) 0.055(9) Uiso 1 1 d .
H1B H 0.2200(11) 0.558(4) -0.061(2) 0.109(16) Uiso 1 1 d .
H1C H 0.2433(11) 0.565(3) 0.0053(16) 0.071(11) Uiso 1 1 d .
H3 H 0.1534(7) 0.673(3) -0.0201(12) 0.036(7) Uiso 1 1 d .
H5A H 0.0845(9) 0.675(3) -0.0424(18) 0.066(11) Uiso 1 1 d .
H5B H 0.0537(13) 0.666(4) 0.0124(19) 0.105(14) Uiso 1 1 d .
H5C H 0.0860(14) 0.780(6) 0.005(2) 0.148(19) Uiso 1 1 d .
H6 H 0.2249(7) 0.327(2) 0.1651(12) 0.037(7) Uiso 1 1 d .
H8 H 0.2235(7) 0.322(2) -0.0419(13) 0.040(7) Uiso 1 1 d .
H11 H -0.0147(9) 0.316(3) 0.1241(15) 0.066(9) Uiso 1 1 d .
H12 H -0.0341(8) 0.480(2) 0.1954(13) 0.045(8) Uiso 1 1 d .
H13 H 0.0067(9) 0.661(3) 0.2159(15) 0.058(10) Uiso 1 1 d .
H15 H 0.0763(8) 0.297(2) 0.0497(12) 0.035(7) Uiso 1 1 d .
H16A H 0.0317(13) 0.149(4) 0.108(2) 0.108(16) Uiso 1 1 d .
H16B H 0.0426(10) 0.099(4) 0.0337(17) 0.081(12) Uiso 1 1 d .
H16C H -0.0031(15) 0.170(4) 0.040(2) 0.146(17) Uiso 1 1 d .
H17A H 0.0466(9) 0.267(3) -0.0569(17) 0.070(10) Uiso 1 1 d .
H17B H 0.0542(11) 0.418(4) -0.0333(17) 0.082(13) Uiso 1 1 d .
H17C H 0.0113(12) 0.361(3) -0.0293(17) 0.089(12) Uiso 1 1 d .
H18 H 0.0978(8) 0.725(3) 0.1421(12) 0.046(8) Uiso 1 1 d .
H19A H 0.0300(12) 0.868(3) 0.1822(19) 0.091(13) Uiso 1 1 d .
H19B H 0.0681(8) 0.935(3) 0.1637(14) 0.050(9) Uiso 1 1 d .
H19C H 0.0413(10) 0.848(3) 0.1053(18) 0.079(11) Uiso 1 1 d .
H20A H 0.1041(9) 0.807(3) 0.2540(16) 0.067(10) Uiso 1 1 d .
H20B H 0.0637(10) 0.730(3) 0.2788(16) 0.079(11) Uiso 1 1 d .
H20C H 0.1049(9) 0.656(3) 0.2560(15) 0.059(9) Uiso 1 1 d .
H22A H 0.2366(14) 0.384(4) 0.343(2) 0.123(18) Uiso 1 1 d .
H22B H 0.2487(10) 0.380(3) 0.2694(17) 0.074(11) Uiso 1 1 d .
H22B H 0.2613(13) 0.504(4) 0.310(2) 0.113(15) Uiso 1 1 d .
H23A H 0.1630(14) 0.691(5) 0.348(2) 0.111(18) Uiso 1 1 d .
H23B H 0.1816(15) 0.585(5) 0.403(3) 0.16(2) Uiso 1 1 d .
H23C H 0.2048(14) 0.708(4) 0.357(2) 0.120(17) Uiso 1 1 d .
H25A H 0.0697(12) 0.334(4) 0.239(2) 0.107(15) Uiso 1 1 d .
H25B H 0.0647(11) 0.226(4) 0.2920(19) 0.098(13) Uiso 1 1 d .
H25C H 0.0929(10) 0.205(4) 0.2345(16) 0.073(13) Uiso 1 1 d .

loop_
_atom_site_aniso_label
_atom_site_aniso_U_11
_atom_site_aniso_U_22
_atom_site_aniso_U_33
_atom_site_aniso_U_23
_atom_site_aniso_U_13
_atom_site_aniso_U_12
Ca 0.0322(3) 0.0360(4) 0.0293(3) 0.0051(2) 0.0015(2) 0.0045(2)
N1 0.0277(12) 0.0357(12) 0.0340(11) 0.0042(10) 0.0019(9) 0.0062(10)
N2 0.0284(13) 0.0388(13) 0.0386(12) 0.0053(11) 0.0033(10) 0.0084(10)
N3 0.0402(14) 0.0481(14) 0.0340(12) -0.0007(11) 0.0013(10) -0.0049(12)
O1 0.0507(13) 0.0388(11) 0.0483(11) 0.0056(9) -0.0027(9) 0.0043(9)
C1 0.039(2) 0.053(2) 0.065(2) 0.019(2) 0.0130(18) -0.0002(17)
C2 0.0359(16) 0.0388(16) 0.0314(13) 0.0027(13) 0.0026(12) 0.0003(13)
C3 0.0414(19) 0.0381(16) 0.0378(15) 0.0147(14) 0.0041(13) 0.0071(14)
C4 0.0375(17) 0.0379(16) 0.0361(14) 0.0094(13) 0.0026(13) 0.0060(13)
C5 0.043(2) 0.065(3) 0.048(2) 0.0236(19) -0.0015(16) 0.0186(18)
C6 0.0337(16) 0.0406(16) 0.0267(13) -0.0006(12) 0.0008(11) 0.0053(12)
C7 0.0232(14) 0.0361(15) 0.0361(14) 0.0015(12) 0.0024(11) 0.0014(12)
C8 0.0333(16) 0.0493(18) 0.0270(13) 0.0055(13) -0.0041(12) 0.0038(13)
C9 0.0313(16) 0.0424(17) 0.0379(14) 0.0153(14) 0.0006(12) 0.0084(14)
C10 0.0313(16) 0.0425(17) 0.0429(15) 0.0143(14) -0.0054(13) 0.0079(14)
C11 0.0372(19) 0.051(2) 0.0574(19) 0.0178(17) -0.0032(15) 0.0036(17)
C12 0.0298(19) 0.072(3) 0.057(2) 0.0185(19) 0.0121(16) 0.0042(19)
C13 0.047(2) 0.056(2) 0.0479(18) 0.0062(17) 0.0106(16) 0.0128(18)
C14 0.0375(17) 0.0408(18) 0.0420(16) 0.0102(14) 0.0052(13) 0.0106(14)
C15 0.0323(19) 0.0439(19) 0.064(2) 0.0058(16) -0.0066(15) 0.0071(15)
C16 0.095(3) 0.044(2) 0.089(3) 0.008(2) -0.003(3) -0.008(2)
C17 0.065(3) 0.059(3) 0.055(2) -0.002(2) 0.0009(18) 0.013(2)
C18 0.048(2) 0.0414(19) 0.0532(18) 0.0025(15) 0.0096(16) 0.0082(16)
C19 0.076(3) 0.047(2) 0.073(3) -0.002(2) 0.004(2) 0.018(2)
C20 0.065(3) 0.054(2) 0.066(2) -0.004(2) -0.006(2) 0.004(2)
C21 0.066(2) 0.056(2) 0.095(3) 0.0114(19) -0.014(2) -0.0278(18)
C22 0.057(3) 0.090(3) 0.064(2) -0.018(3) -0.018(2) 0.006(2)
C23 0.074(3) 0.102(4) 0.103(4) -0.056(3) -0.009(3) -0.002(3)
C24 0.080(3) 0.092(3) 0.060(2) 0.030(2) -0.0083(19) 0.005(2)
C25 0.048(2) 0.082(3) 0.063(2) 0.015(2) -0.0013(19) -0.015(2)
C26 0.098(3) 0.089(3) 0.065(2) 0.012(2) 0.036(2) 0.005(2)
C27 0.068(2) 0.053(2) 0.061(2) -0.0152(17) 0.0003(17) 0.0006(18)
C28 0.126(4) 0.105(4) 0.131(4) -0.037(3) -0.019(3) 0.059(3)
C29 0.117(4) 0.052(3) 0.161(5) 0.011(3) -0.008(3) 0.038(3)
C30 0.073(2) 0.054(2) 0.080(2) 0.033(2) -0.011(2) -0.0018(19)
Si1 0.0456(5) 0.0520(6) 0.0458(5) -0.0112(4) -0.0059(4) -0.0044(4)
Si2 0.0473(5) 0.0597(6) 0.0356(4) 0.0093(4) 0.0019(4) -0.0014(4)

loop_
_atom_type_symbol
_atom_type_description
_atom_type_scat_dispersion_real
_atom_type_scat_dispersion_imag
_atom_type_scat_source
C C 0.0033 0.0016 'International Tables Vol C Tables 4.2.6.8 and 6.1.1.4'
H H 0.0000 0.0000 'International Tables Vol C Tables 4.2.6.8 and 6.1.1.4'
Si Si 0.0817 0.0704 'International Tables Vol C Tables 4.2.6.8 and 6.1.1.4'
Ca Ca 0.2262 0.3064 'International Tables Vol C Tables 4.2.6.8 and 6.1.1.4'
N N 0.0061 0.0033 'International Tables Vol C Tables 4.2.6.8 and 6.1.1.4'
O O 0.0106 0.0060 'International Tables Vol C Tables 4.2.6.8 and 6.1.1.4'

loop_
_geom_angle_atom_site_label_1
_geom_angle_atom_site_label_2
_geom_angle_atom_site_label_3
_geom_angle
_geom_angle_site_symmetry_1
N3 Ca N2 121.75(8) .
N3 Ca O1 112.26(7) .
N2 Ca O1 120.35(7) .
N3 Ca N1 121.38(7) .
N2 Ca N1 80.43(7) .
O1 Ca N1 92.62(7) .
N3 Ca C25 62.22(9) .
N2 Ca C25 103.83(10) .
O1 Ca C25 79.51(11) .
N1 Ca C25 172.12(11) .
N3 Ca C9 108.88(8) .
N2 Ca C9 25.46(7) .
O1 Ca C9 115.47(7) .
N1 Ca C9 105.72(7) .
C25 Ca C9 78.38(10) .
N3 Ca C7 112.37(7) .
N2 Ca C7 103.47(7) .
O1 Ca C7 75.64(6) .
N1 Ca C7 23.89(7) .
C25 Ca C7 149.76(11) .
C9 Ca C7 128.14(6) .
N3 Ca Si2 28.55(6) .
N2 Ca Si2 119.45(5) .
O1 Ca Si2 96.18(5) .
N1 Ca Si2 148.81(5) .
C25 Ca Si2 33.81(7) .
C9 Ca Si2 97.33(5) .
C7 Ca Si2 133.21(5) .
N3 Ca Si1 24.99(6) .
N2 Ca Si1 115.96(6) .
O1 Ca Si1 123.69(5) .
N1 Ca Si1 97.08(5) .
C25 Ca Si1 87.06(7) .
C9 Ca Si1 114.70(6) .
C7 Ca Si1 92.54(5) .
Si2 Ca Si1 53.54(2) .
C2 N1 C7 120.3(2) .
C2 N1 Ca 125.77(16) .
C7 N1 Ca 113.48(15) .
C4 N2 C9 121.6(2) .
C4 N2 Ca 128.31(17) .
C9 N2 Ca 109.46(15) .
Si1 N3 Si2 129.44(13) .
Si1 N3 Ca 119.76(11) .
Si2 N3 Ca 110.76(11) .
C30 O1 C27 108.5(2) .
C30 O1 Ca 123.78(18) .
C27 O1 Ca 123.62(16) .
C2 C1 H1A 110.1(17) .
C2 C1 H1B 109(3) .
H1A C1 H1B 104(3) .
C2 C1 H1C 115(2) .
H1A C1 H1C 104(3) .
H1B C1 H1C 114(3) .
N1 C2 C3 124.1(2) .
N1 C2 C1 121.5(3) .
C3 C2 C1 114.4(3) .
C4 C3 C2 132.8(3) .
C4 C3 H3 112.8(16) .
C2 C3 H3 114.4(16) .
N2 C4 C3 123.7(2) .
N2 C4 C5 120.5(3) .
C3 C4 C5 115.8(3) .
C4 C5 H5A 108(2) .
C4 C5 H5B 116(2) .
H5A C5 H5B 109(3) .
C4 C5 H5C 117(3) .
H5A C5 H5C 99(3) .
H5B C5 H5C 106(3) .
C6 C6 C7 121.69(15) 2
C6 C6 H6 117.9(13) 2
C7 C6 H6 120.4(13) .
C8 C7 C6 116.4(2) .
C8 C7 N1 123.7(2) .
C6 C7 N1 119.7(2) .
C8 C7 Ca 146.63(18) .
C6 C7 Ca 83.31(15) .
N1 C7 Ca 42.64(11) .
C8 C8 C7 121.90(15) 2
C8 C8 H8 121.5(16) 2
C7 C8 H8 116.6(16) .
C14 C9 C10 120.4(2) .
C14 C9 N2 120.5(2) .
C10 C9 N2 118.5(2) .
C14 C9 Ca 115.09(17) .
C10 C9 Ca 100.46(16) .
N2 C9 Ca 45.08(11) .
C11 C10 C9 118.3(3) .
C11 C10 C15 120.5(3) .
C9 C10 C15 121.2(2) .
C12 C11 C10 121.6(3) .
C12 C11 H11 121.9(17) .
C10 C11 H11 116.5(17) .
C13 C12 C11 120.0(3) .
C13 C12 H12 126.0(17) .
C11 C12 H12 113.9(17) .
C12 C13 C14 121.8(3) .
C12 C13 H13 121(2) .
C14 C13 H13 117(2) .
C13 C14 C9 118.0(3) .
C13 C14 C18 119.1(3) .
C9 C14 C18 122.9(2) .
C10 C15 C16 114.6(3) .
C10 C15 C17 110.6(3) .
C16 C15 C17 110.0(3) .
C10 C15 H15 105.7(16) .
C16 C15 H15 112.3(16) .
C17 C15 H15 102.8(15) .
C15 C16 H16A 110(3) .
C15 C16 H16B 113(2) .
H16A C16 H16B 112(3) .
C15 C16 H16C 109(2) .
H16A C16 H16C 110(4) .
H16B C16 H16C 101(3) .
C15 C17 H17A 108.7(17) .
C15 C17 H17B 110(2) .
H17A C17 H17B 117(3) .
C15 C17 H17C 108.7(19) .
H17A C17 H17C 104(3) .
H17B C17 H17C 108(3) .
C14 C18 C20 111.4(3) .
C14 C18 C19 111.8(3) .
C20 C18 C19 110.5(3) .
C14 C18 H18 106.1(16) .
C20 C18 H18 107.0(15) .
C19 C18 H18 109.8(16) .
C18 C19 H19A 111(2) .
C18 C19 H19B 112.3(18) .
H19A C19 H19B 103(3) .
C18 C19 H19C 107.3(19) .
H19A C19 H19C 104(3) .
H19B C19 H19C 119(3) .
C18 C20 H20A 112(2) .
C18 C20 H20B 110.1(17) .
H20A C20 H20B 110(3) .
C18 C20 H20C 112.3(17) .
H20A C20 H20C 107(3) .
H20B C20 H20C 104(3) .
Si1 C21 H21A 109.5 .
Si1 C21 H21B 109.5 .
H21A C21 H21B 109.5 .
Si1 C21 H21C 109.5 .
H21A C21 H21C 109.5 .
H21B C21 H21C 109.5 .
Si1 C22 H22A 113(3) .
Si1 C22 H22B 113.1(19) .
H22A C22 H22B 99(3) .
Si1 C22 H22B 112(2) .
H22A C22 H22B 113(4) .
H22B C22 H22B 106(3) .
Si1 C23 H23A 114(3) .
Si1 C23 H23B 110(3) .
H23A C23 H23B 107(4) .
Si1 C23 H23C 113(3) .
H23A C23 H23C 102(4) .
H23B C23 H23C 110(4) .
Si2 C24 H24A 109.5 .
Si2 C24 H24B 109.5 .
H24A C24 H24B 109.5 .
Si2 C24 H24C 109.5 .
H24A C24 H24C 109.5 .
H24B C24 H24C 109.5 .
Si2 C25 Ca 77.91(13) .
Si2 C25 H25A 112(3) .
Ca C25 H25A 75(2) .
Si2 C25 H25B 113(2) .
Ca C25 H25B 169(2) .
H25A C25 H25B 104(3) .
Si2 C25 H25C 115(2) .
Ca C25 H25C 69(2) .
H25A C25 H25C 111(3) .
H25B C25 H25C 102(3) .
Si2 C26 H26A 109.5 .
Si2 C26 H26B 109.5 .
H26A C26 H26B 109.5 .
Si2 C26 H26C 109.5 .
H26A C26 H26C 109.5 .
H26B C26 H26C 109.5 .
C28 C27 O1 106.6(3) .
C28 C27 H27A 110.4 .
O1 C27 H27A 110.4 .
C28 C27 H27B 110.4 .
O1 C27 H27B 110.4 .
H27A C27 H27B 108.6 .
C27 C28 C29 108.7(4) .
C27 C28 H28A 109.9 .
C29 C28 H28A 109.9 .
C27 C28 H28B 109.9 .
C29 C28 H28B 109.9 .
H28A C28 H28B 108.3 .
C28 C29 C30 106.8(3) .
C28 C29 H29A 110.4 .
C30 C29 H29A 110.4 .
C28 C29 H29B 110.4 .
C30 C29 H29B 110.4 .
H29A C29 H29B 108.6 .
O1 C30 C29 106.3(3) .
O1 C30 H30A 110.5 .
C29 C30 H30A 110.5 .
O1 C30 H30B 110.5 .
C29 C30 H30B 110.5 .
H30A C30 H30B 108.7 .
N3 Si1 C22 113.79(18) .
N3 Si1 C21 108.61(13) .
C22 Si1 C21 107.3(2) .
N3 Si1 C23 116.0(2) .
C22 Si1 C23 103.6(2) .
C21 Si1 C23 107.0(2) .
N3 Si1 Ca 35.24(7) .
C22 Si1 Ca 114.39(14) .
C21 Si1 Ca 75.40(10) .
C23 Si1 Ca 139.53(18) .
N3 Si2 C24 114.16(15) .
N3 Si2 C25 108.67(15) .
C24 Si2 C25 107.3(2) .
N3 Si2 C26 115.21(14) .
C24 Si2 C26 105.93(17) .
C25 Si2 C26 105.0(2) .
N3 Si2 Ca 40.69(7) .
C24 Si2 Ca 122.52(12) .
C25 Si2 Ca 68.28(13) .
C26 Si2 Ca 131.15(12) .

loop_
_geom_bond_atom_site_label_1
_geom_bond_atom_site_label_2
_geom_bond_distance
_geom_bond_site_symmetry_2
Ca N3 2.300(2) .
Ca N2 2.356(2) .
Ca O1 2.3618(19) .
Ca N1 2.368(2) .
Ca C25 3.134(4) .
Ca C9 3.137(3) .
Ca C7 3.207(2) .
Ca Si2 3.2991(9) .
Ca Si1 3.4603(9) .
N1 C2 1.335(3) .
N1 C7 1.416(3) .
N2 C4 1.328(3) .
N2 C9 1.430(3) .
N3 Si1 1.684(2) .
N3 Si2 1.686(2) .
O1 C30 1.444(3) .
O1 C27 1.446(3) .
C1 C2 1.513(4) .
C1 H1A 0.97(3) .
C1 H1B 0.92(4) .
C1 H1C 0.90(4) .
C2 C3 1.404(4) .
C3 C4 1.393(4) .
C3 H3 0.92(3) .
C4 C5 1.512(4) .
C5 H5A 0.84(3) .
C5 H5B 1.00(4) .
C5 H5C 1.02(6) .
C6 C6 1.378(5) 2
C6 C7 1.407(3) .
C6 H6 1.02(2) .
C7 C8 1.392(3) .
C8 C8 1.384(5) 2
C8 H8 0.91(2) .
C9 C14 1.413(4) .
C9 C10 1.413(4) .
C10 C11 1.392(4) .
C10 C15 1.513(4) .
C11 C12 1.371(4) .
C11 H11 1.03(3) .
C12 C13 1.367(5) .
C12 H12 0.91(3) .
C13 C14 1.396(4) .
C13 H13 0.87(3) .
C14 C18 1.517(4) .
C15 C16 1.515(5) .
C15 C17 1.520(4) .
C15 H15 0.90(3) .
C16 H16A 0.94(4) .
C16 H16B 0.98(4) .
C16 H16C 1.24(5) .
C17 H17A 1.03(3) .
C17 H17B 0.90(4) .
C17 H17C 1.04(4) .
C18 C20 1.518(5) .
C18 C19 1.533(5) .
C18 H18 0.97(3) .
C19 H19A 0.96(4) .
C19 H19B 0.97(3) .
C19 H19C 1.02(3) .
C20 H20A 0.94(3) .
C20 H20B 1.09(3) .
C20 H20C 1.01(3) .
C21 Si1 1.873(3) .
C21 H21A 0.9700 .
C21 H21B 0.9700 .
C21 H21C 0.9700 .
C22 Si1 1.865(4) .
C22 H22A 0.99(5) .
C22 H22B 0.99(3) .
C22 H22B 0.97(4) .
C23 Si1 1.875(4) .
C23 H23A 0.90(5) .
C23 H23B 1.16(5) .
C23 H23C 0.96(5) .
C24 Si2 1.862(3) .
C24 H24A 0.9700 .
C24 H24B 0.9700 .
C24 H24C 0.9700 .
C25 Si2 1.877(4) .
C25 H25A 0.94(5) .
C25 H25B 1.00(4) .
C25 H25C 0.93(4) .
C26 Si2 1.882(3) .
C26 H26A 0.9700 .
C26 H26B 0.9700 .
C26 H26C 0.9700 .
C27 C28 1.433(5) .
C27 H27A 0.9800 .
C27 H27B 0.9800 .
C28 C29 1.437(6) .
C28 H28A 0.9800 .
C28 H28B 0.9800 .
C29 C30 1.487(5) .
C29 H29A 0.9800 .
C29 H29B 0.9800 .
C30 H30A 0.9800 .
C30 H30B 0.9800 .
